data_1514685
loop_
_publ_author_name
'Dalton, Derek M.'
'Rapp\'e, Anthony K'
'Rovis, Tomislav'

_publ_section_title
;
 Perfluorinated Taddol Phosphoramidite as an L,Z-Ligand on Rh(I) and
 Co(-I): Evidence for Bidentate Coordination via Metal-C6F5 Interaction.
;
_journal_issue 5
_journal_name_full 'Chemical science (Royal Society of Chemistry : 2010)'
_journal_page_first 2062
_journal_page_last 2070
_journal_paper_doi 10.1039/C3SC50271F
_journal_volume 4
_journal_year 2013
_chemical_formula_sum 'C50 H33 F20 N O7 P Rh S'
_chemical_formula_weight 1305.71
_chemical_name_systematic
;
?
;
_space_group_IT_number 2
_symmetry_cell_setting triclinic
_symmetry_space_group_name_Hall '-P 1'
_symmetry_space_group_name_H-M 'P -1'
_atom_sites_solution_hydrogens geom
_atom_sites_solution_primary direct
_atom_sites_solution_secondary difmap
_audit_creation_method SHELXL-97
_cell_angle_alpha 70.901(2)
_cell_angle_beta 89.025(2)
_cell_angle_gamma 83.198(2)
_cell_formula_units_Z 2
_cell_length_a 11.7155(4)
_cell_length_b 12.1131(4)
_cell_length_c 18.2303(6)
_cell_measurement_reflns_used 9977
_cell_measurement_temperature 120
_cell_measurement_theta_max 26.35
_cell_measurement_theta_min 2.35
_cell_volume 2426.82(14)
_computing_cell_refinement 'APEX2 (Bruker, 2009)'
_computing_data_collection 'APEX2 (Bruker, 2009)'
_computing_data_reduction 'APEX2 (Bruker, 2009)'
_computing_molecular_graphics 'APEX2 (Bruker, 2009)'
_computing_publication_material 'APEX2 (Bruker, 2009)'
_computing_structure_refinement 'XL (Sheldrick, 2008)'
_computing_structure_solution 'XS (Sheldrick, 2008)'
_diffrn_ambient_temperature 120
_diffrn_measured_fraction_theta_full 0.988
_diffrn_measured_fraction_theta_max 0.988
_diffrn_measurement_device_type 'CCD area detector'
_diffrn_measurement_method 'phi and omega scans'
_diffrn_radiation_monochromator graphite
_diffrn_radiation_source 'fine-focus sealed tube'
_diffrn_radiation_type MoK\a
_diffrn_radiation_wavelength 0.71073
_diffrn_reflns_av_R_equivalents 0.0596
_diffrn_reflns_av_sigmaI/netI 0.0721
_diffrn_reflns_limit_h_max 14
_diffrn_reflns_limit_h_min -14
_diffrn_reflns_limit_k_max 15
_diffrn_reflns_limit_k_min -15
_diffrn_reflns_limit_l_max 22
_diffrn_reflns_limit_l_min -22
_diffrn_reflns_number 36213
_diffrn_reflns_theta_full 26.52
_diffrn_reflns_theta_max 26.52
_diffrn_reflns_theta_min 1.75
_exptl_absorpt_coefficient_mu 0.561
_exptl_absorpt_correction_T_max 0.9597
_exptl_absorpt_correction_T_min 0.8538
_exptl_absorpt_correction_type multi-scan
_exptl_absorpt_process_details 'Sheldrick, G. M. (2008) SADABS. University of Gottingen, Germany.'
_exptl_crystal_colour yellow
_exptl_crystal_density_diffrn 1.787
_exptl_crystal_density_meas ?
_exptl_crystal_density_method 'not measured'
_exptl_crystal_description Plate
_exptl_crystal_F_000 1304
_exptl_crystal_size_max 0.29
_exptl_crystal_size_mid 0.13
_exptl_crystal_size_min 0.07
_refine_diff_density_max 0.740
_refine_diff_density_min -1.029
_refine_diff_density_rms 0.215
_refine_ls_extinction_method none
_refine_ls_goodness_of_fit_ref 1.059
_refine_ls_hydrogen_treatment constr
_refine_ls_matrix_type full
_refine_ls_number_parameters 733
_refine_ls_number_reflns 9971
_refine_ls_number_restraints 0
_refine_ls_restrained_S_all 1.059
_refine_ls_R_factor_all 0.0782
_refine_ls_R_factor_gt 0.0457
_refine_ls_shift/su_max 0.001
_refine_ls_shift/su_mean 0.000
_refine_ls_structure_factor_coef Fsqd
_refine_ls_weighting_details 'calc w=1/[\s^2^(Fo^2^)+(0.0771P)^2^+0.0000P] where P=(Fo^2^+2Fc^2^)/3'
_refine_ls_weighting_scheme calc
_refine_ls_wR_factor_gt 0.1109
_refine_ls_wR_factor_ref 0.1451
_reflns_number_gt 7073
_reflns_number_total 9971
_reflns_threshold_expression >2sigma(I)
_cod_data_source_file c3sc50271f.txt
_cod_data_source_block rovis117_0m
_cod_depositor_comments
;
The following automatic conversions were performed:

'_symmetry_cell_setting' value 'Triclinic' changed to 'triclinic'
according to
/usr/data/users/saulius/automatic-downloads/retrospective/RSC/lib/dictionaries/cif_core.dic
dictionary named 'cif_core.dic' version 2.4.2 from 2011-04-26.

Automatic conversion script
Id: cif_fix_values 2281 2013-09-26 08:29:07Z andrius 

The following automatic conversions were performed:

'_exptl_crystal_density_meas' value 'not determined' was changed to
'?' - the value is perceived as not measured.

Automatic conversion script
Id: cif_fix_values 3008 2015-01-20 13:52:24Z robertas 
;
_cod_original_sg_symbol_H-M P-1
_cod_database_code 1514685

loop_
_symmetry_equiv_pos_as_xyz
'x, y, z'
'-x, -y, -z'

loop_
_atom_site_label
_atom_site_type_symbol
_atom_site_fract_x
_atom_site_fract_y
_atom_site_fract_z
_atom_site_U_iso_or_equiv
_atom_site_adp_type
_atom_site_occupancy
_atom_site_symmetry_multiplicity
_atom_site_calc_flag
_atom_site_refinement_flags
C1 C 0.9955(4) 0.8455(4) 0.5518(3) 0.0315(11) Uani 1 1 d .
H1 H 0.9925 0.9226 0.5587 0.038 Uiso 1 1 calc R
C2 C 0.9206(4) 0.8425(4) 0.4954(3) 0.0326(11) Uani 1 1 d .
H2 H 0.8736 0.9173 0.4690 0.039 Uiso 1 1 calc R
C3 C 0.9865(4) 0.6004(4) 0.6177(2) 0.0288(10) Uani 1 1 d .
H3 H 0.9905 0.5355 0.6671 0.035 Uiso 1 1 calc R
C4 C 0.8957(4) 0.6007(4) 0.5686(3) 0.0333(11) Uani 1 1 d .
H4 H 0.8493 0.5357 0.5898 0.040 Uiso 1 1 calc R
C5 C 0.8938(4) 0.6495(4) 0.4805(3) 0.0413(12) Uani 1 1 d .
H5A H 0.8147 0.6629 0.4619 0.050 Uiso 1 1 calc R
H5B H 0.9344 0.5908 0.4609 0.050 Uiso 1 1 calc R
C6 C 0.9476(5) 0.7642(5) 0.4471(3) 0.0420(13) Uani 1 1 d .
H6A H 1.0303 0.7465 0.4452 0.050 Uiso 1 1 calc R
H6B H 0.9185 0.8048 0.3945 0.050 Uiso 1 1 calc R
C7 C 1.1032(4) 0.6404(4) 0.5907(3) 0.0397(12) Uani 1 1 d .
H7A H 1.1610 0.5957 0.6301 0.048 Uiso 1 1 calc R
H7B H 1.1222 0.6222 0.5436 0.048 Uiso 1 1 calc R
C8 C 1.1091(4) 0.7704(4) 0.5751(3) 0.0358(11) Uani 1 1 d .
H8A H 1.1383 0.7810 0.6216 0.043 Uiso 1 1 calc R
H8B H 1.1634 0.7973 0.5342 0.043 Uiso 1 1 calc R
C9 C 0.7958(3) 0.6393(3) 0.8449(2) 0.0183(8) Uani 1 1 d .
C10 C 0.8051(3) 0.5016(3) 0.8765(2) 0.0186(8) Uani 1 1 d .
H10 H 0.8676 0.4685 0.8507 0.022 Uiso 1 1 calc R
C11 C 0.6914(3) 0.4585(3) 0.8627(2) 0.0192(9) Uani 1 1 d .
H11 H 0.6269 0.5207 0.8559 0.023 Uiso 1 1 calc R
C12 C 0.7028(3) 0.4175(3) 0.7902(2) 0.0204(9) Uani 1 1 d .
C13 C 0.7459(4) 0.3732(3) 0.9927(2) 0.0242(9) Uani 1 1 d .
C14 C 0.6685(4) 0.4193(4) 1.0454(3) 0.0371(12) Uani 1 1 d .
H14A H 0.6204 0.4885 1.0151 0.056 Uiso 1 1 calc R
H14B H 0.7144 0.4387 1.0816 0.056 Uiso 1 1 calc R
H14C H 0.6214 0.3603 1.0733 0.056 Uiso 1 1 calc R
C15 C 0.8130(4) 0.2543(3) 1.0323(3) 0.0334(11) Uani 1 1 d .
H15A H 0.7607 0.1970 1.0527 0.050 Uiso 1 1 calc R
H15B H 0.8595 0.2586 1.0739 0.050 Uiso 1 1 calc R
H15C H 0.8616 0.2318 0.9954 0.050 Uiso 1 1 calc R
C16 C 0.5996(4) 1.0401(3) 0.6383(2) 0.0272(10) Uani 1 1 d .
C17 C 0.6073(4) 1.0656(4) 0.7070(3) 0.0360(11) Uani 1 1 d .
H17 H 0.6785 1.0721 0.7259 0.043 Uiso 1 1 calc R
C18 C 0.5093(4) 1.0811(4) 0.7467(3) 0.0409(12) Uani 1 1 d .
H18 H 0.5154 1.0947 0.7937 0.049 Uiso 1 1 calc R
C19 C 0.4013(4) 1.0768(4) 0.7181(3) 0.0364(11) Uani 1 1 d .
C20 C 0.3948(4) 1.0554(4) 0.6485(3) 0.0391(12) Uani 1 1 d .
H20 H 0.3231 1.0541 0.6279 0.047 Uiso 1 1 calc R
C21 C 0.4916(4) 1.0360(4) 0.6090(3) 0.0330(11) Uani 1 1 d .
H21 H 0.4852 1.0201 0.5628 0.040 Uiso 1 1 calc R
C22 C 0.2962(5) 1.0933(5) 0.7623(3) 0.0536(15) Uani 1 1 d .
H22A H 0.2293 1.1066 0.7295 0.080 Uiso 1 1 calc R
H22B H 0.2994 1.1599 0.7794 0.080 Uiso 1 1 calc R
H22C H 0.2922 1.0241 0.8066 0.080 Uiso 1 1 calc R
C23 C 0.9072(3) 0.6931(3) 0.8169(2) 0.0209(9) Uani 1 1 d .
C24 C 0.9007(4) 0.8167(3) 0.7898(2) 0.0228(9) Uani 1 1 d .
C25 C 0.9936(4) 0.8761(3) 0.7603(2) 0.0269(10) Uani 1 1 d .
C26 C 1.0979(4) 0.8147(4) 0.7568(2) 0.0282(10) Uani 1 1 d .
C27 C 1.1093(4) 0.6940(4) 0.7832(2) 0.0274(10) Uani 1 1 d .
C28 C 1.0152(4) 0.6352(3) 0.8133(2) 0.0244(9) Uani 1 1 d .
C29 C 0.7445(3) 0.6876(3) 0.9080(2) 0.0192(9) Uani 1 1 d .
C30 C 0.6311(3) 0.7337(3) 0.9111(2) 0.0219(9) Uani 1 1 d .
C31 C 0.5911(4) 0.7751(4) 0.9702(2) 0.0260(10) Uani 1 1 d .
C32 C 0.6646(4) 0.7711(3) 1.0290(2) 0.0277(10) Uani 1 1 d .
C33 C 0.7771(4) 0.7260(4) 1.0286(2) 0.0266(10) Uani 1 1 d .
C34 C 0.8153(4) 0.6855(3) 0.9689(2) 0.0226(9) Uani 1 1 d .
C35 C 0.7766(4) 0.2964(3) 0.8133(2) 0.0226(9) Uani 1 1 d .
C36 C 0.8931(4) 0.2760(3) 0.8022(2) 0.0260(10) Uani 1 1 d .
C37 C 0.9546(4) 0.1659(4) 0.8316(3) 0.0314(10) Uani 1 1 d .
C38 C 0.9008(4) 0.0709(4) 0.8741(3) 0.0361(11) Uani 1 1 d .
C39 C 0.7858(4) 0.0868(4) 0.8856(3) 0.0328(11) Uani 1 1 d .
C40 C 0.7252(4) 0.1968(4) 0.8559(2) 0.0277(10) Uani 1 1 d .
C41 C 0.5900(4) 0.4088(3) 0.7514(2) 0.0212(9) Uani 1 1 d .
C42 C 0.5962(4) 0.3875(4) 0.6803(3) 0.0282(10) Uani 1 1 d .
C43 C 0.5001(4) 0.3757(4) 0.6423(3) 0.0351(11) Uani 1 1 d .
C44 C 0.3952(4) 0.3829(4) 0.6736(3) 0.0352(12) Uani 1 1 d .
C45 C 0.3852(4) 0.4014(4) 0.7441(3) 0.0300(10) Uani 1 1 d .
C46 C 0.4809(4) 0.4143(3) 0.7818(2) 0.0239(9) Uani 1 1 d .
C47 C 0.5788(4) 0.7086(4) 0.5831(2) 0.0353(11) Uani 1 1 d .
H47A H 0.6219 0.6524 0.5624 0.042 Uiso 1 1 calc R
H47B H 0.5979 0.7869 0.5548 0.042 Uiso 1 1 calc R
C48 C 0.4530(4) 0.7033(5) 0.5785(3) 0.0405(12) Uani 1 1 d .
H48A H 0.4207 0.7554 0.5289 0.049 Uiso 1 1 calc R
H48B H 0.4376 0.6238 0.5848 0.049 Uiso 1 1 calc R
C49 C 0.4034(4) 0.7417(4) 0.6430(3) 0.0332(11) Uani 1 1 d .
H49A H 0.3392 0.6988 0.6648 0.040 Uiso 1 1 calc R
H49B H 0.3762 0.8251 0.6243 0.040 Uiso 1 1 calc R
C50 C 0.4991(3) 0.7160(4) 0.7043(2) 0.0229(9) Uani 1 1 d .
H50A H 0.5090 0.7859 0.7172 0.027 Uiso 1 1 calc R
H50B H 0.4825 0.6541 0.7512 0.027 Uiso 1 1 calc R
F1 F 0.55167(19) 0.7395(2) 0.85729(13) 0.0296(6) Uani 1 1 d .
F2 F 0.4813(2) 0.8215(2) 0.96872(14) 0.0353(6) Uani 1 1 d .
F3 F 0.6264(2) 0.8131(2) 1.08562(14) 0.0370(6) Uani 1 1 d .
F4 F 0.8511(2) 0.7237(2) 1.08429(14) 0.0375(6) Uani 1 1 d .
F5 F 0.9269(2) 0.6428(2) 0.97191(13) 0.0283(6) Uani 1 1 d .
F6 F 0.8016(2) 0.88108(19) 0.79386(14) 0.0292(6) Uani 1 1 d .
F7 F 0.9812(2) 0.9940(2) 0.73585(15) 0.0381(7) Uani 1 1 d .
F8 F 1.1884(2) 0.8716(2) 0.72893(16) 0.0422(7) Uani 1 1 d .
F9 F 1.2113(2) 0.6333(2) 0.78064(15) 0.0380(6) Uani 1 1 d .
F10 F 1.0377(2) 0.5175(2) 0.84060(15) 0.0331(6) Uani 1 1 d .
F11 F 0.6991(2) 0.3755(2) 0.64799(14) 0.0355(6) Uani 1 1 d .
F12 F 0.5119(3) 0.3567(3) 0.57374(16) 0.0523(8) Uani 1 1 d .
F13 F 0.3018(3) 0.3714(3) 0.63746(18) 0.0550(9) Uani 1 1 d .
F14 F 0.2821(2) 0.4058(2) 0.77677(17) 0.0402(7) Uani 1 1 d .
F15 F 0.4644(2) 0.4294(2) 0.85093(13) 0.0284(6) Uani 1 1 d .
F16 F 0.6125(2) 0.20428(19) 0.87116(14) 0.0307(6) Uani 1 1 d .
F17 F 0.7315(3) -0.0046(2) 0.92648(17) 0.0464(7) Uani 1 1 d .
F18 F 0.9611(3) -0.0360(2) 0.90336(17) 0.0488(8) Uani 1 1 d .
F19 F 1.0677(2) 0.1518(2) 0.81812(17) 0.0442(7) Uani 1 1 d .
F20 F 0.9548(2) 0.3624(2) 0.76209(15) 0.0344(6) Uani 1 1 d .
N1 N 0.6022(3) 0.6783(3) 0.66699(18) 0.0223(8) Uani 1 1 d .
O1 O 0.7647(3) 0.8838(2) 0.63615(17) 0.0351(8) Uani 1 1 d .
O2 O 0.6922(3) 1.0208(3) 0.51267(18) 0.0407(8) Uani 1 1 d .
O3 O 0.8068(3) 1.0843(3) 0.5986(2) 0.0444(9) Uani 1 1 d .
O4 O 0.7644(2) 0.5019(2) 0.73342(15) 0.0201(6) Uani 1 1 d .
O5 O 0.7160(2) 0.6791(2) 0.77904(14) 0.0180(6) Uani 1 1 d .
O6 O 0.6794(2) 0.3630(2) 0.93053(15) 0.0228(6) Uani 1 1 d .
O7 O 0.8242(2) 0.4566(2) 0.95762(15) 0.0246(7) Uani 1 1 d .
P1 P 0.73465(9) 0.64463(9) 0.70042(6) 0.0189(2) Uani 1 1 d .
Rh1 Rh 0.85771(3) 0.73928(3) 0.613542(18) 0.02159(11) Uani 1 1 d .
S1 S 0.72537(10) 1.00848(9) 0.59056(6) 0.0288(3) Uani 1 1 d .

loop_
_atom_site_aniso_label
_atom_site_aniso_U_11
_atom_site_aniso_U_22
_atom_site_aniso_U_33
_atom_site_aniso_U_23
_atom_site_aniso_U_13
_atom_site_aniso_U_12
C1 0.028(2) 0.024(2) 0.036(3) 0.0003(19) 0.013(2) -0.0086(19)
C2 0.034(3) 0.027(2) 0.027(2) 0.0035(19) 0.009(2) -0.001(2)
C3 0.031(3) 0.025(2) 0.026(2) -0.0042(19) 0.006(2) 0.0028(19)
C4 0.031(3) 0.034(3) 0.043(3) -0.023(2) 0.012(2) -0.010(2)
C5 0.041(3) 0.055(3) 0.039(3) -0.030(3) 0.001(2) -0.007(3)
C6 0.045(3) 0.057(3) 0.021(2) -0.009(2) 0.007(2) -0.007(3)
C7 0.024(3) 0.045(3) 0.045(3) -0.009(2) 0.005(2) -0.001(2)
C8 0.025(2) 0.048(3) 0.035(3) -0.013(2) 0.004(2) -0.010(2)
C9 0.017(2) 0.0164(19) 0.021(2) -0.0054(16) -0.0023(16) -0.0028(16)
C10 0.020(2) 0.0151(18) 0.022(2) -0.0073(16) -0.0022(17) -0.0023(16)
C11 0.022(2) 0.0141(18) 0.021(2) -0.0034(16) -0.0018(17) -0.0049(16)
C12 0.021(2) 0.0180(19) 0.021(2) -0.0045(17) 0.0003(17) -0.0063(17)
C13 0.031(2) 0.021(2) 0.020(2) -0.0042(17) -0.0019(18) -0.0090(18)
C14 0.039(3) 0.045(3) 0.035(3) -0.021(2) 0.008(2) -0.013(2)
C15 0.045(3) 0.019(2) 0.030(3) 0.0008(19) -0.010(2) -0.007(2)
C16 0.033(3) 0.018(2) 0.030(2) -0.0066(18) 0.004(2) -0.0029(18)
C17 0.030(3) 0.030(2) 0.053(3) -0.021(2) -0.001(2) -0.004(2)
C18 0.046(3) 0.037(3) 0.050(3) -0.030(2) 0.004(3) -0.002(2)
C19 0.035(3) 0.034(3) 0.050(3) -0.026(2) 0.008(2) -0.010(2)
C20 0.032(3) 0.043(3) 0.051(3) -0.023(2) -0.002(2) -0.010(2)
C21 0.036(3) 0.032(2) 0.034(3) -0.015(2) 0.003(2) -0.007(2)
C22 0.040(3) 0.063(4) 0.074(4) -0.043(3) 0.016(3) -0.014(3)
C23 0.021(2) 0.023(2) 0.020(2) -0.0074(17) -0.0006(17) -0.0060(17)
C24 0.026(2) 0.019(2) 0.025(2) -0.0081(17) 0.0018(18) -0.0045(18)
C25 0.035(3) 0.021(2) 0.026(2) -0.0064(18) 0.001(2) -0.0104(19)
C26 0.031(3) 0.033(2) 0.027(2) -0.015(2) 0.005(2) -0.016(2)
C27 0.024(2) 0.037(3) 0.026(2) -0.016(2) 0.0015(19) -0.007(2)
C28 0.027(2) 0.019(2) 0.028(2) -0.0072(18) -0.0028(19) -0.0055(18)
C29 0.024(2) 0.0123(18) 0.022(2) -0.0060(16) 0.0038(17) -0.0039(16)
C30 0.023(2) 0.021(2) 0.021(2) -0.0048(17) -0.0001(17) -0.0046(17)
C31 0.028(2) 0.024(2) 0.026(2) -0.0081(18) 0.0080(19) -0.0059(19)
C32 0.041(3) 0.019(2) 0.028(2) -0.0125(18) 0.008(2) -0.009(2)
C33 0.036(3) 0.026(2) 0.020(2) -0.0086(18) -0.0046(19) -0.009(2)
C34 0.023(2) 0.0167(19) 0.028(2) -0.0065(17) 0.0011(18) -0.0020(17)
C35 0.026(2) 0.019(2) 0.024(2) -0.0094(17) -0.0046(18) 0.0000(17)
C36 0.033(3) 0.017(2) 0.030(2) -0.0095(18) 0.001(2) -0.0069(18)
C37 0.030(3) 0.026(2) 0.041(3) -0.018(2) 0.000(2) 0.0036(19)
C38 0.049(3) 0.019(2) 0.039(3) -0.009(2) -0.007(2) 0.004(2)
C39 0.047(3) 0.017(2) 0.034(3) -0.0057(19) -0.001(2) -0.009(2)
C40 0.031(3) 0.024(2) 0.030(2) -0.0126(19) -0.002(2) -0.0029(19)
C41 0.027(2) 0.0123(18) 0.024(2) -0.0041(16) -0.0041(18) -0.0049(17)
C42 0.034(3) 0.024(2) 0.030(2) -0.0120(19) -0.001(2) -0.0037(19)
C43 0.052(3) 0.032(2) 0.029(3) -0.019(2) -0.011(2) -0.005(2)
C44 0.038(3) 0.029(2) 0.041(3) -0.014(2) -0.018(2) -0.001(2)
C45 0.028(3) 0.019(2) 0.041(3) -0.006(2) -0.005(2) -0.0023(19)
C46 0.027(2) 0.0149(19) 0.030(2) -0.0075(17) -0.0032(19) -0.0033(17)
C47 0.031(3) 0.049(3) 0.024(2) -0.010(2) -0.002(2) -0.001(2)
C48 0.031(3) 0.052(3) 0.036(3) -0.014(2) -0.007(2) 0.003(2)
C49 0.025(2) 0.044(3) 0.028(2) -0.009(2) -0.002(2) -0.002(2)
C50 0.016(2) 0.025(2) 0.023(2) -0.0022(17) -0.0001(17) 0.0016(17)
F1 0.0206(13) 0.0438(15) 0.0278(13) -0.0174(12) -0.0009(11) -0.0008(11)
F2 0.0311(15) 0.0412(15) 0.0368(15) -0.0194(13) 0.0085(12) 0.0016(12)
F3 0.0477(17) 0.0398(15) 0.0329(15) -0.0251(12) 0.0067(13) -0.0054(13)
F4 0.0450(17) 0.0428(15) 0.0309(14) -0.0189(12) -0.0065(12) -0.0094(13)
F5 0.0263(14) 0.0320(13) 0.0285(13) -0.0117(11) -0.0048(11) -0.0048(11)
F6 0.0313(14) 0.0183(12) 0.0369(14) -0.0081(11) 0.0050(11) -0.0022(11)
F7 0.0506(17) 0.0219(13) 0.0439(16) -0.0094(12) 0.0068(13) -0.0173(12)
F8 0.0372(16) 0.0463(16) 0.0523(17) -0.0220(14) 0.0172(13) -0.0267(13)
F9 0.0209(14) 0.0438(16) 0.0493(17) -0.0167(13) 0.0050(12) -0.0001(12)
F10 0.0233(13) 0.0220(12) 0.0503(16) -0.0080(12) 0.0018(12) 0.0007(10)
F11 0.0461(17) 0.0385(15) 0.0286(14) -0.0192(12) 0.0063(12) -0.0081(13)
F12 0.072(2) 0.0568(18) 0.0376(17) -0.0281(15) -0.0150(15) -0.0079(16)
F13 0.0475(19) 0.0570(18) 0.069(2) -0.0304(16) -0.0301(16) -0.0053(15)
F14 0.0240(14) 0.0381(15) 0.0628(19) -0.0213(14) -0.0053(13) -0.0055(12)
F15 0.0264(13) 0.0353(13) 0.0286(14) -0.0152(11) 0.0034(11) -0.0104(11)
F16 0.0297(14) 0.0234(12) 0.0389(15) -0.0085(11) 0.0030(11) -0.0087(11)
F17 0.0567(19) 0.0188(13) 0.0581(19) -0.0037(13) 0.0061(15) -0.0085(13)
F18 0.0564(19) 0.0189(13) 0.063(2) -0.0086(13) -0.0052(16) 0.0146(13)
F19 0.0329(16) 0.0367(15) 0.064(2) -0.0217(14) 0.0012(14) 0.0069(13)
F20 0.0293(14) 0.0247(13) 0.0471(16) -0.0099(12) 0.0075(12) -0.0014(11)
N1 0.0208(18) 0.0259(18) 0.0188(18) -0.0058(15) 0.0002(14) -0.0014(15)
O1 0.046(2) 0.0205(15) 0.0301(17) -0.0004(13) 0.0084(15) 0.0071(14)
O2 0.047(2) 0.0383(19) 0.0298(18) -0.0044(15) -0.0006(16) 0.0042(16)
O3 0.042(2) 0.0406(19) 0.054(2) -0.0158(17) 0.0084(17) -0.0184(17)
O4 0.0224(15) 0.0162(13) 0.0217(15) -0.0055(11) 0.0031(12) -0.0044(11)
O5 0.0181(14) 0.0161(13) 0.0179(14) -0.0038(11) -0.0030(11) 0.0012(11)
O6 0.0279(16) 0.0208(14) 0.0193(15) -0.0040(12) -0.0022(12) -0.0085(12)
O7 0.0316(17) 0.0195(14) 0.0217(15) -0.0024(12) -0.0056(13) -0.0104(13)
P1 0.0190(5) 0.0179(5) 0.0187(5) -0.0045(4) 0.0011(4) -0.0022(4)
Rh1 0.02064(19) 0.02029(18) 0.02196(19) -0.00432(13) 0.00238(13) -0.00281(13)
S1 0.0309(6) 0.0204(5) 0.0295(6) -0.0012(5) 0.0029(5) -0.0009(5)

loop_
_atom_type_symbol
_atom_type_description
_atom_type_scat_dispersion_real
_atom_type_scat_dispersion_imag
_atom_type_scat_source
C C 0.0033 0.0016 'International Tables Vol C Tables 4.2.6.8 and 6.1.1.4'
H H 0.0000 0.0000 'International Tables Vol C Tables 4.2.6.8 and 6.1.1.4'
N N 0.0061 0.0033 'International Tables Vol C Tables 4.2.6.8 and 6.1.1.4'
O O 0.0106 0.0060 'International Tables Vol C Tables 4.2.6.8 and 6.1.1.4'
F F 0.0171 0.0103 'International Tables Vol C Tables 4.2.6.8 and 6.1.1.4'
P P 0.1023 0.0942 'International Tables Vol C Tables 4.2.6.8 and 6.1.1.4'
S S 0.1246 0.1234 'International Tables Vol C Tables 4.2.6.8 and 6.1.1.4'
Rh Rh -1.1178 0.9187 'International Tables Vol C Tables 4.2.6.8 and 6.1.1.4'

loop_
_geom_angle_atom_site_label_1
_geom_angle_atom_site_label_2
_geom_angle_atom_site_label_3
_geom_angle
C2 C1 C8 125.9(4)
C2 C1 Rh1 73.4(2)
C8 C1 Rh1 107.8(3)
C1 C2 C6 122.1(4)
C1 C2 Rh1 71.0(2)
C6 C2 Rh1 110.6(3)
C4 C3 C7 125.0(4)
C4 C3 Rh1 70.3(3)
C7 C3 Rh1 113.8(3)
C3 C4 C5 125.8(4)
C3 C4 Rh1 70.8(2)
C5 C4 Rh1 109.5(3)
C4 C5 C6 114.5(4)
C2 C6 C5 111.1(4)
C8 C7 C3 114.3(4)
C1 C8 C7 113.9(4)
O5 C9 C23 106.8(3)
O5 C9 C29 108.1(3)
C23 C9 C29 109.1(3)
O5 C9 C10 107.2(3)
C23 C9 C10 116.5(3)
C29 C9 C10 108.8(3)
O7 C10 C11 104.9(3)
O7 C10 C9 112.0(3)
C11 C10 C9 110.9(3)
O6 C11 C10 104.0(3)
O6 C11 C12 110.9(3)
C10 C11 C12 109.0(3)
O4 C12 C41 107.9(3)
O4 C12 C35 108.4(3)
C41 C12 C35 108.7(3)
O4 C12 C11 106.4(3)
C41 C12 C11 116.6(3)
C35 C12 C11 108.4(3)
O7 C13 O6 106.4(3)
O7 C13 C14 109.1(3)
O6 C13 C14 109.9(4)
O7 C13 C15 109.3(4)
O6 C13 C15 107.4(3)
C14 C13 C15 114.4(4)
C17 C16 C21 119.3(4)
C17 C16 S1 120.3(3)
C21 C16 S1 120.4(3)
C18 C17 C16 119.7(4)
C17 C18 C19 121.4(5)
C20 C19 C18 118.1(5)
C20 C19 C22 121.4(4)
C18 C19 C22 120.5(5)
C21 C20 C19 121.6(4)
C20 C21 C16 119.9(4)
C28 C23 C24 114.7(4)
C28 C23 C9 128.0(3)
C24 C23 C9 117.2(4)
F6 C24 C25 117.4(3)
F6 C24 C23 119.5(3)
C25 C24 C23 123.0(4)
F7 C25 C26 120.3(4)
F7 C25 C24 119.8(4)
C26 C25 C24 120.0(4)
F8 C26 C25 120.3(4)
F8 C26 C27 120.3(4)
C25 C26 C27 119.4(4)
F9 C27 C26 119.8(4)
F9 C27 C28 120.1(4)
C26 C27 C28 120.1(4)
F10 C28 C23 122.3(3)
F10 C28 C27 114.8(4)
C23 C28 C27 122.8(4)
C30 C29 C34 115.1(4)
C30 C29 C9 126.0(3)
C34 C29 C9 118.9(4)
F1 C30 C31 115.2(4)
F1 C30 C29 122.2(4)
C31 C30 C29 122.6(4)
F2 C31 C32 120.2(4)
F2 C31 C30 119.8(4)
C32 C31 C30 120.0(4)
F3 C32 C33 120.5(4)
F3 C32 C31 120.0(4)
C33 C32 C31 119.4(4)
F4 C33 C32 120.5(4)
F4 C33 C34 119.8(4)
C32 C33 C34 119.7(4)
F5 C34 C33 116.5(4)
F5 C34 C29 120.2(4)
C33 C34 C29 123.2(4)
C36 C35 C40 115.1(4)
C36 C35 C12 126.4(4)
C40 C35 C12 118.3(4)
F20 C36 C37 115.2(4)
F20 C36 C35 122.3(4)
C37 C36 C35 122.5(4)
F19 C37 C38 120.1(4)
F19 C37 C36 119.5(4)
C38 C37 C36 120.4(4)
F18 C38 C39 120.6(4)
F18 C38 C37 120.3(5)
C39 C38 C37 119.1(4)
F17 C39 C38 120.1(4)
F17 C39 C40 119.8(4)
C38 C39 C40 120.1(4)
F16 C40 C39 115.9(4)
F16 C40 C35 121.3(4)
C39 C40 C35 122.8(4)
C46 C41 C42 115.4(4)
C46 C41 C12 126.3(4)
C42 C41 C12 118.2(4)
F11 C42 C43 118.0(4)
F11 C42 C41 119.7(4)
C43 C42 C41 122.3(4)
F12 C43 C44 120.4(4)
F12 C43 C42 119.2(5)
C44 C43 C42 120.4(4)
F13 C44 C43 120.9(4)
F13 C44 C45 119.6(5)
C43 C44 C45 119.4(4)
F14 C45 C46 119.6(4)
F14 C45 C44 120.1(4)
C46 C45 C44 120.3(4)
F15 C46 C45 116.6(4)
F15 C46 C41 121.1(3)
C45 C46 C41 122.2(4)
N1 C47 C48 103.4(4)
C49 C48 C47 105.4(4)
C48 C49 C50 106.9(4)
N1 C50 C49 104.0(3)
C47 N1 C50 109.5(3)
C47 N1 P1 119.7(3)
C50 N1 P1 128.5(3)
S1 O1 Rh1 136.05(19)
C12 O4 P1 128.1(2)
C9 O5 P1 124.5(2)
C11 O6 C13 109.5(3)
C10 O7 C13 110.3(3)
O5 P1 O4 103.02(14)
O5 P1 N1 98.25(16)
O4 P1 N1 109.15(16)
O5 P1 Rh1 117.86(10)
O4 P1 Rh1 115.15(11)
N1 P1 Rh1 111.79(12)
C4 Rh1 O1 159.38(16)
C4 Rh1 C3 38.94(17)
O1 Rh1 C3 161.58(15)
C4 Rh1 C1 96.45(17)
O1 Rh1 C1 92.95(15)
C3 Rh1 C1 81.22(16)
C4 Rh1 P1 93.91(12)
O1 Rh1 P1 80.50(8)
C3 Rh1 P1 101.05(12)
C1 Rh1 P1 165.74(13)
C4 Rh1 C2 81.08(17)
O1 Rh1 C2 96.39(14)
C3 Rh1 C2 89.00(16)
C1 Rh1 C2 35.55(16)
P1 Rh1 C2 157.25(13)
O2 S1 O3 116.2(2)
O2 S1 O1 111.50(19)
O3 S1 O1 110.6(2)
O2 S1 C16 107.4(2)
O3 S1 C16 107.2(2)
O1 S1 C16 102.97(18)

loop_
_geom_bond_atom_site_label_1
_geom_bond_atom_site_label_2
_geom_bond_distance
C1 C2 1.376(6)
C1 C8 1.503(6)
C1 Rh1 2.239(4)
C2 C6 1.496(6)
C2 Rh1 2.269(4)
C3 C4 1.401(6)
C3 C7 1.525(6)
C3 Rh1 2.105(4)
C4 C5 1.517(6)
C4 Rh1 2.098(4)
C5 C6 1.529(7)
C7 C8 1.515(7)
C9 O5 1.449(4)
C9 C23 1.534(5)
C9 C29 1.535(5)
C9 C10 1.567(5)
C10 O7 1.410(4)
C10 C11 1.541(5)
C11 O6 1.409(4)
C11 C12 1.556(5)
C12 O4 1.447(4)
C12 C41 1.540(5)
C12 C35 1.545(5)
C13 O7 1.431(5)
C13 O6 1.433(5)
C13 C14 1.503(6)
C13 C15 1.512(6)
C16 C17 1.390(6)
C16 C21 1.394(6)
C16 S1 1.765(4)
C17 C18 1.374(7)
C18 C19 1.390(7)
C19 C20 1.381(7)
C19 C22 1.490(7)
C20 C21 1.370(7)
C23 C28 1.384(6)
C23 C24 1.407(5)
C24 F6 1.335(5)
C24 C25 1.380(6)
C25 F7 1.340(5)
C25 C26 1.365(6)
C26 F8 1.335(5)
C26 C27 1.372(6)
C27 F9 1.335(5)
C27 C28 1.391(6)
C28 F10 1.342(4)
C29 C30 1.387(6)
C29 C34 1.390(6)
C30 F1 1.342(4)
C30 C31 1.383(6)
C31 F2 1.338(5)
C31 C32 1.372(6)
C32 F3 1.341(5)
C32 C33 1.367(6)
C33 F4 1.338(5)
C33 C34 1.379(6)
C34 F5 1.343(5)
C35 C36 1.380(6)
C35 C40 1.402(6)
C36 F20 1.346(4)
C36 C37 1.380(6)
C37 F19 1.345(5)
C37 C38 1.376(6)
C38 F18 1.344(5)
C38 C39 1.360(7)
C39 F17 1.340(5)
C39 C40 1.375(6)
C40 F16 1.343(5)
C41 C46 1.387(6)
C41 C42 1.401(6)
C42 F11 1.347(5)
C42 C43 1.377(6)
C43 F12 1.345(5)
C43 C44 1.351(7)
C44 F13 1.332(5)
C44 C45 1.376(6)
C45 F14 1.340(5)
C45 C46 1.376(6)
C46 F15 1.339(5)
C47 N1 1.474(5)
C47 C48 1.487(6)
C48 C49 1.485(6)
C49 C50 1.529(6)
C50 N1 1.475(5)
N1 P1 1.632(3)
O1 S1 1.487(3)
O1 Rh1 2.104(3)
O2 S1 1.434(3)
O3 S1 1.441(3)
O4 P1 1.629(3)
O5 P1 1.624(3)
P1 Rh1 2.2421(10)
